data_7128739
loop_
_publ_author_name
'Fujita, Takeshi'
'Morioka, Ryutaro'
'Fukuda, Takuya'
'Suzuki, Naoto'
'Ichikawa, Junji'

_publ_section_title
;
 Acid-mediated intermolecular C-F/C-H cross-coupling of
 2-fluorobenzofurans with arenes: synthesis of 2-arylbenzofurans.
;
_journal_issue 68
_journal_name_full 'Chemical communications (Cambridge, England)'
_journal_page_first 8500
_journal_page_last 8503
_journal_paper_doi 10.1039/d1cc03453g
_journal_volume 57
_journal_year 2021
_chemical_formula_sum 'C18 H16 O2'
_chemical_formula_weight 264.31
_chemical_name_common Eupomatenoid-6
_chemical_name_systematic (E)-4-[3-methyl-5-(prop-1-en-1-yl)benzofuran-2-yl]phenol
_space_group_IT_number 61
_space_group_name_Hall '-P 2ac 2ab'
_space_group_name_H-M_alt 'P b c a'
_symmetry_cell_setting orthorhombic
_symmetry_space_group_name_H-M 'P b c a'
_atom_sites_solution_hydrogens geom
_atom_sites_solution_primary direct
_atom_sites_solution_secondary difmap
_audit_creation_method SHELXL-97
_audit_update_record
;
2021-04-03 deposited with the CCDC.	2021-07-27 downloaded from the CCDC.
;
_cell_angle_alpha 90.00
_cell_angle_beta 90.00
_cell_angle_gamma 90.00
_cell_formula_units_Z 8
_cell_length_a 4.768(2)
_cell_length_b 18.775(9)
_cell_length_c 31.234(15)
_cell_measurement_reflns_used 1512
_cell_measurement_temperature 120(2)
_cell_measurement_theta_max 27.49
_cell_measurement_theta_min 2.27
_cell_volume 2796(2)
_computing_cell_refinement 'Bruker SAINT'
_computing_data_collection 'Bruker APEX2'
_computing_data_reduction 'Bruker SAINT'
_computing_molecular_graphics 'Bruker SHELXTL'
_computing_publication_material 'Bruker SHELXTL'
_computing_structure_refinement 'SHELXL-97 (Sheldrick, 1997)'
_computing_structure_solution 'SHELXS-97 (Sheldrick, 1990)'
_diffrn_ambient_temperature 120(2)
_diffrn_measured_fraction_theta_full 1.000
_diffrn_measured_fraction_theta_max 1.000
_diffrn_measurement_device_type 'Bruker APEX-II CCD'
_diffrn_measurement_method '\f and \w scans'
_diffrn_radiation_monochromator graphite
_diffrn_radiation_source 'fine-focus sealed tube'
_diffrn_radiation_type MoK\a
_diffrn_radiation_wavelength 0.71073
_diffrn_reflns_av_R_equivalents 0.1232
_diffrn_reflns_av_sigmaI/netI 0.1015
_diffrn_reflns_limit_h_max 5
_diffrn_reflns_limit_h_min -5
_diffrn_reflns_limit_k_max 18
_diffrn_reflns_limit_k_min -22
_diffrn_reflns_limit_l_max 34
_diffrn_reflns_limit_l_min -37
_diffrn_reflns_number 11851
_diffrn_reflns_theta_full 25.00
_diffrn_reflns_theta_max 25.00
_diffrn_reflns_theta_min 1.30
_exptl_absorpt_coefficient_mu 0.081
_exptl_absorpt_correction_T_max 0.9992
_exptl_absorpt_correction_T_min 0.9631
_exptl_absorpt_correction_type multi-scan
_exptl_absorpt_process_details SADABS
_exptl_crystal_colour colorless
_exptl_crystal_density_diffrn 1.256
_exptl_crystal_density_method 'not measured'
_exptl_crystal_description plate
_exptl_crystal_F_000 1120
_exptl_crystal_size_max 0.47
_exptl_crystal_size_mid 0.35
_exptl_crystal_size_min 0.01
_refine_diff_density_max 0.288
_refine_diff_density_min -0.226
_refine_diff_density_rms 0.057
_refine_ls_extinction_coef 0.0032(8)
_refine_ls_extinction_expression Fc^*^=kFc[1+0.001xFc^2^\l^3^/sin(2\q)]^-1/4^
_refine_ls_extinction_method SHELXL
_refine_ls_goodness_of_fit_ref 1.079
_refine_ls_hydrogen_treatment mixed
_refine_ls_matrix_type full
_refine_ls_number_parameters 193
_refine_ls_number_reflns 2462
_refine_ls_number_restraints 0
_refine_ls_restrained_S_all 1.079
_refine_ls_R_factor_all 0.1546
_refine_ls_R_factor_gt 0.0884
_refine_ls_shift/su_max 0.000
_refine_ls_shift/su_mean 0.000
_refine_ls_structure_factor_coef Fsqd
_refine_ls_weighting_details 'calc w=1/[\s^2^(Fo^2^)+(0.0502P)^2^+5.9798P] where P=(Fo^2^+2Fc^2^)/3'
_refine_ls_weighting_scheme calc
_refine_ls_wR_factor_gt 0.1791
_refine_ls_wR_factor_ref 0.2040
_reflns_number_gt 1363
_reflns_number_total 2462
_reflns_threshold_expression >2sigma(I)
_cod_data_source_file d1cc03453g2.cif
_cod_data_source_block rm005
_cod_depositor_comments
;
The following automatic conversions were performed:

data item '_exptl_absorpt_correction_type' value 'Multi-scan' was
changed to 'multi-scan' in accordance with the
/home/data/users/saulius/crontab/automatic-downloads/rss-feeds/RSC/lib/dictionaries/cif_core.dic
dictionary named 'cif_core.dic' version 2.4.2 last updated on
2011-04-26.

data item '_symmetry_cell_setting' value 'Orthorhombic' was changed
to 'orthorhombic' in accordance with the
/home/data/users/saulius/crontab/automatic-downloads/rss-feeds/RSC/lib/dictionaries/cif_core.dic
dictionary named 'cif_core.dic' version 2.4.2 last updated on
2011-04-26.

Automatic conversion script
Id: cif_fix_values 7556 2019-12-06 15:28:31Z antanas 

 Adding full bibliography for 7128739.cif.
;
_cod_original_sg_symbol_H-M Pbca
_cod_database_code 7128739

loop_
_symmetry_equiv_pos_as_xyz
'x, y, z'
'-x+1/2, -y, z+1/2'
'x+1/2, -y+1/2, -z'
'-x, y+1/2, -z+1/2'
'-x, -y, -z'
'x-1/2, y, -z-1/2'
'-x-1/2, y-1/2, z'
'x, -y-1/2, z-1/2'

loop_
_atom_site_label
_atom_site_type_symbol
_atom_site_fract_x
_atom_site_fract_y
_atom_site_fract_z
_atom_site_U_iso_or_equiv
_atom_site_adp_type
_atom_site_occupancy
_atom_site_symmetry_multiplicity
_atom_site_calc_flag
_atom_site_refinement_flags
_atom_site_disorder_assembly
_atom_site_disorder_group
O1 O 0.2950(6) 0.03432(15) 0.64046(9) 0.0354(9) Uani 1 1 d . . .
C1 C 0.4828(10) 0.0302(2) 0.60606(13) 0.0316(11) Uani 1 1 d . . .
C2 C 0.6318(10) 0.0922(2) 0.60166(13) 0.0303(11) Uani 1 1 d . . .
C3 C 0.5917(10) 0.2100(2) 0.64715(13) 0.0320(11) Uani 1 1 d . . .
H3 H 0.7303 0.2366 0.6323 0.038 Uiso 1 1 calc R . .
C4 C 0.4466(10) 0.2403(2) 0.68145(14) 0.0337(12) Uani 1 1 d . . .
C5 C 0.2431(10) 0.1995(3) 0.70345(15) 0.0361(12) Uani 1 1 d . . .
H5 H 0.1456 0.2205 0.7268 0.043 Uiso 1 1 calc R . .
C6 C 0.1808(10) 0.1294(2) 0.69199(14) 0.0367(12) Uani 1 1 d . . .
H6 H 0.0446 0.1022 0.7070 0.044 Uiso 1 1 calc R . .
C7 C 0.5305(10) 0.1395(2) 0.63478(13) 0.0315(11) Uani 1 1 d . . .
C8 C 0.3263(10) 0.1019(2) 0.65791(14) 0.0332(12) Uani 1 1 d . . .
C9 C 0.8550(10) 0.1114(2) 0.56989(14) 0.0379(12) Uani 1 1 d . . .
H9 H 1.0019 0.0749 0.5702 0.057 Uiso 1 1 calc R . .
H9A H 0.9366 0.1576 0.5775 0.057 Uiso 1 1 calc R . .
H9B H 0.7725 0.1142 0.5412 0.057 Uiso 1 1 calc R . .
C10 C 0.5009(11) 0.3162(3) 0.69605(15) 0.0346(13) Uani 1 1 d . . .
H10 H 0.407(10) 0.327(2) 0.7183(14) 0.039(15) Uiso 1 1 d . . .
C11 C 0.6915(12) 0.3581(3) 0.68239(17) 0.0425(14) Uani 1 1 d . . .
H11 H 0.804(12) 0.345(3) 0.6585(17) 0.066(18) Uiso 1 1 d . . .
C12 C 0.7330(12) 0.4346(2) 0.69689(16) 0.0478(14) Uani 1 1 d . . .
H12 H 0.6807 0.4671 0.6736 0.072 Uiso 1 1 calc R . .
H12A H 0.9303 0.4421 0.7045 0.072 Uiso 1 1 calc R . .
H12B H 0.6149 0.4440 0.7219 0.072 Uiso 1 1 calc R . .
C13 C 0.4792(9) -0.0381(2) 0.58317(14) 0.0318(11) Uani 1 1 d . . .
C14 C 0.3055(11) -0.0927(3) 0.59674(17) 0.0490(15) Uani 1 1 d . . .
H14 H 0.1873 -0.0854 0.6208 0.059 Uiso 1 1 calc R . .
C15 C 0.3004(12) -0.1585(3) 0.57570(15) 0.0510(15) Uani 1 1 d . . .
H15 H 0.1836 -0.1958 0.5859 0.061 Uiso 1 1 calc R . .
C16 C 0.4635(10) -0.1687(2) 0.54055(14) 0.0321(11) Uani 1 1 d . . .
C17 C 0.6367(11) -0.1158(2) 0.52588(17) 0.0506(15) Uani 1 1 d . . .
H17 H 0.7520 -0.1234 0.5015 0.061 Uiso 1 1 calc R . .
C18 C 0.6411(12) -0.0505(3) 0.54726(17) 0.0502(15) Uani 1 1 d . . .
H18 H 0.7587 -0.0135 0.5368 0.060 Uiso 1 1 calc R . .
O2 O 0.4456(7) -0.23453(15) 0.51943(10) 0.0402(9) Uani 1 1 d . . .
H2 H 0.5891 -0.2405 0.5042 0.060 Uiso 1 1 calc R . .

loop_
_atom_site_aniso_label
_atom_site_aniso_U_11
_atom_site_aniso_U_22
_atom_site_aniso_U_33
_atom_site_aniso_U_23
_atom_site_aniso_U_13
_atom_site_aniso_U_12
O1 0.034(2) 0.0361(19) 0.0357(18) 0.0022(15) 0.0062(15) -0.0017(15)
C1 0.032(3) 0.039(3) 0.024(2) 0.005(2) 0.002(2) 0.001(2)
C2 0.031(3) 0.036(3) 0.024(2) 0.005(2) 0.000(2) 0.003(2)
C3 0.033(3) 0.034(3) 0.029(3) 0.004(2) -0.001(2) 0.001(2)
C4 0.034(3) 0.036(3) 0.031(3) 0.001(2) -0.004(2) 0.007(2)
C5 0.032(3) 0.042(3) 0.034(3) -0.001(2) 0.002(2) 0.008(2)
C6 0.033(3) 0.043(3) 0.034(3) 0.001(2) 0.002(2) -0.001(2)
C7 0.030(3) 0.038(3) 0.027(2) 0.006(2) -0.002(2) 0.005(2)
C8 0.033(3) 0.032(3) 0.035(3) -0.001(2) -0.001(2) 0.001(2)
C9 0.038(3) 0.037(3) 0.039(3) 0.003(2) 0.005(3) 0.000(2)
C10 0.039(3) 0.042(3) 0.023(3) -0.001(2) 0.002(2) 0.013(3)
C11 0.047(4) 0.041(3) 0.040(3) -0.004(3) -0.002(3) 0.008(3)
C12 0.052(4) 0.043(3) 0.048(3) -0.001(2) -0.001(3) 0.000(3)
C13 0.031(3) 0.032(3) 0.033(3) 0.003(2) 0.000(2) 0.002(2)
C14 0.047(4) 0.046(3) 0.054(3) -0.007(3) 0.017(3) -0.015(3)
C15 0.067(4) 0.042(3) 0.043(3) -0.004(3) 0.016(3) -0.020(3)
C16 0.037(3) 0.024(3) 0.035(3) -0.001(2) -0.005(2) 0.001(2)
C17 0.052(4) 0.036(3) 0.063(4) -0.005(3) 0.025(3) -0.006(3)
C18 0.058(4) 0.028(3) 0.065(4) -0.004(3) 0.025(3) -0.012(3)
O2 0.033(2) 0.0296(19) 0.057(2) -0.0035(16) 0.0031(18) -0.0014(15)

loop_
_atom_type_symbol
_atom_type_description
_atom_type_scat_dispersion_real
_atom_type_scat_dispersion_imag
_atom_type_scat_source
C C 0.0033 0.0016 'International Tables Vol C Tables 4.2.6.8 and 6.1.1.4'
H H 0.0000 0.0000 'International Tables Vol C Tables 4.2.6.8 and 6.1.1.4'
O O 0.0106 0.0060 'International Tables Vol C Tables 4.2.6.8 and 6.1.1.4'

loop_
_geom_angle_atom_site_label_1
_geom_angle_atom_site_label_2
_geom_angle_atom_site_label_3
_geom_angle
_geom_angle_site_symmetry_1
_geom_angle_site_symmetry_3
_geom_angle_publ_flag
C8 O1 C1 106.4(3) . . ?
C2 C1 O1 111.2(4) . . ?
C2 C1 C13 134.4(4) . . ?
O1 C1 C13 114.4(4) . . ?
C1 C2 C7 106.1(4) . . ?
C1 C2 C9 129.6(4) . . ?
C7 C2 C9 124.3(4) . . ?
C4 C3 C7 119.4(4) . . ?
C4 C3 H3 120.3 . . ?
C7 C3 H3 120.3 . . ?
C3 C4 C5 119.4(4) . . ?
C3 C4 C10 121.9(4) . . ?
C5 C4 C10 118.6(4) . . ?
C6 C5 C4 122.2(4) . . ?
C6 C5 H5 118.9 . . ?
C4 C5 H5 118.9 . . ?
C8 C6 C5 116.6(4) . . ?
C8 C6 H6 121.7 . . ?
C5 C6 H6 121.7 . . ?
C8 C7 C3 118.4(4) . . ?
C8 C7 C2 106.9(4) . . ?
C3 C7 C2 134.7(4) . . ?
C6 C8 O1 126.5(4) . . ?
C6 C8 C7 124.0(4) . . ?
O1 C8 C7 109.4(4) . . ?
C2 C9 H9 109.5 . . ?
C2 C9 H9A 109.5 . . ?
H9 C9 H9A 109.5 . . ?
C2 C9 H9B 109.5 . . ?
H9 C9 H9B 109.5 . . ?
H9A C9 H9B 109.5 . . ?
C11 C10 C4 126.9(5) . . ?
C11 C10 H10 120(3) . . ?
C4 C10 H10 112(3) . . ?
C10 C11 C12 125.2(5) . . ?
C10 C11 H11 120(3) . . ?
C12 C11 H11 114(3) . . ?
C11 C12 H12 109.5 . . ?
C11 C12 H12A 109.5 . . ?
H12 C12 H12A 109.5 . . ?
C11 C12 H12B 109.5 . . ?
H12 C12 H12B 109.5 . . ?
H12A C12 H12B 109.5 . . ?
C18 C13 C14 117.3(4) . . ?
C18 C13 C1 122.4(4) . . ?
C14 C13 C1 120.3(4) . . ?
C13 C14 C15 121.3(5) . . ?
C13 C14 H14 119.3 . . ?
C15 C14 H14 119.3 . . ?
C16 C15 C14 119.6(5) . . ?
C16 C15 H15 120.2 . . ?
C14 C15 H15 120.2 . . ?
C15 C16 C17 120.9(4) . . ?
C15 C16 O2 118.0(4) . . ?
C17 C16 O2 121.2(4) . . ?
C16 C17 C18 119.0(5) . . ?
C16 C17 H17 120.5 . . ?
C18 C17 H17 120.5 . . ?
C13 C18 C17 121.8(5) . . ?
C13 C18 H18 119.1 . . ?
C17 C18 H18 119.1 . . ?
C16 O2 H2 109.5 . . ?

loop_
_geom_bond_atom_site_label_1
_geom_bond_atom_site_label_2
_geom_bond_distance
_geom_bond_site_symmetry_2
_geom_bond_publ_flag
O1 C8 1.388(5) . ?
O1 C1 1.401(5) . ?
C1 C2 1.371(6) . ?
C1 C13 1.469(6) . ?
C2 C7 1.447(6) . ?
C2 C9 1.499(6) . ?
C3 C4 1.396(6) . ?
C3 C7 1.409(6) . ?
C3 H3 0.9500 . ?
C4 C5 1.415(6) . ?
C4 C10 1.518(7) . ?
C5 C6 1.395(6) . ?
C5 H5 0.9500 . ?
C6 C8 1.372(6) . ?
C6 H6 0.9500 . ?
C7 C8 1.404(6) . ?
C9 H9 0.9800 . ?
C9 H9A 0.9800 . ?
C9 H9B 0.9800 . ?
C10 C11 1.276(7) . ?
C10 H10 0.85(5) . ?
C11 C12 1.519(7) . ?
C11 H11 0.95(5) . ?
C12 H12 0.9800 . ?
C12 H12A 0.9800 . ?
C12 H12B 0.9800 . ?
C13 C18 1.381(6) . ?
C13 C14 1.384(6) . ?
C14 C15 1.399(7) . ?
C14 H14 0.9500 . ?
C15 C16 1.359(6) . ?
C15 H15 0.9500 . ?
C16 C17 1.370(6) . ?
C16 O2 1.404(5) . ?
C17 C18 1.397(6) . ?
C17 H17 0.9500 . ?
C18 H18 0.9500 . ?
O2 H2 0.8400 . ?

loop_
_geom_torsion_atom_site_label_1
_geom_torsion_atom_site_label_2
_geom_torsion_atom_site_label_3
_geom_torsion_atom_site_label_4
_geom_torsion
_geom_torsion_site_symmetry_1
_geom_torsion_site_symmetry_2
_geom_torsion_site_symmetry_3
_geom_torsion_site_symmetry_4
_geom_torsion_publ_flag
C8 O1 C1 C2 0.6(5) . . . . ?
C8 O1 C1 C13 -179.7(4) . . . . ?
O1 C1 C2 C7 -1.0(5) . . . . ?
C13 C1 C2 C7 179.5(5) . . . . ?
O1 C1 C2 C9 179.3(4) . . . . ?
C13 C1 C2 C9 -0.2(9) . . . . ?
C7 C3 C4 C5 0.7(6) . . . . ?
C7 C3 C4 C10 -179.4(4) . . . . ?
C3 C4 C5 C6 -0.1(7) . . . . ?
C10 C4 C5 C6 179.9(4) . . . . ?
C4 C5 C6 C8 -0.4(7) . . . . ?
C4 C3 C7 C8 -0.7(6) . . . . ?
C4 C3 C7 C2 179.2(5) . . . . ?
C1 C2 C7 C8 1.0(5) . . . . ?
C9 C2 C7 C8 -179.3(4) . . . . ?
C1 C2 C7 C3 -178.9(5) . . . . ?
C9 C2 C7 C3 0.8(8) . . . . ?
C5 C6 C8 O1 -178.6(4) . . . . ?
C5 C6 C8 C7 0.4(7) . . . . ?
C1 O1 C8 C6 179.1(4) . . . . ?
C1 O1 C8 C7 0.0(5) . . . . ?
C3 C7 C8 C6 0.2(7) . . . . ?
C2 C7 C8 C6 -179.8(4) . . . . ?
C3 C7 C8 O1 179.3(4) . . . . ?
C2 C7 C8 O1 -0.6(5) . . . . ?
C3 C4 C10 C11 -6.3(8) . . . . ?
C5 C4 C10 C11 173.6(5) . . . . ?
C4 C10 C11 C12 178.0(5) . . . . ?
C2 C1 C13 C18 -3.5(8) . . . . ?
O1 C1 C13 C18 177.0(4) . . . . ?
C2 C1 C13 C14 177.8(5) . . . . ?
O1 C1 C13 C14 -1.7(6) . . . . ?
C18 C13 C14 C15 1.9(8) . . . . ?
C1 C13 C14 C15 -179.4(5) . . . . ?
C13 C14 C15 C16 -1.7(8) . . . . ?
C14 C15 C16 C17 1.1(8) . . . . ?
C14 C15 C16 O2 -177.9(5) . . . . ?
C15 C16 C17 C18 -0.8(8) . . . . ?
O2 C16 C17 C18 178.2(5) . . . . ?
C14 C13 C18 C17 -1.6(8) . . . . ?
C1 C13 C18 C17 179.7(5) . . . . ?
C16 C17 C18 C13 1.1(9) . . . . ?
